data_4033909
loop_
_publ_author_name
'Lan, Ping'
'Banwell, Martin G.'
'Willis, Anthony C.'

_publ_section_title
;
 Application of Electrocyclic Ring-Opening and Desymmetrizing Nucleophilic
 Trappings of meso-6,6-Dibromobicyclo[3.1.0]hexanes to Total Syntheses of
 Crinine and Haemanthamine Alkaloids.
;
_journal_issue 6
_journal_name_full 'The Journal of organic chemistry'
_journal_page_first 3431
_journal_page_last 3466
_journal_paper_doi 10.1021/acs.joc.9b00018
_journal_volume 84
_journal_year 2019
_chemical_absolute_configuration syn
_chemical_compound_source local
_chemical_formula_moiety 'C16 H18 N O4 +, C6 H2 N3 O7 -, C H4 O'
_chemical_formula_sum 'C23 H24 N4 O12'
_chemical_formula_weight 548.46
_space_group_IT_number 19
_space_group_name_Hall 'P 2ac 2ab'
_space_group_name_H-M_alt 'P 21 21 21'
_symmetry_cell_setting orthorhombic
_symmetry_space_group_name_H-M 'P 21 21 21'
_atom_sites_solution_hydrogens geom
_atom_sites_solution_primary direct
_audit_creation_date 13-03-04
_audit_creation_method CRYSTALS_ver_14.11
_audit_update_record
;
2013-03-04 - Report on C23 H24 N4 O12
            by Anthony C. Willis
            for  Ping Lan and Martin Banwell

2013-03-04 - chiral

2013-03-04 - passes checkcif tests

;
_cell_angle_alpha 90
_cell_angle_beta 90
_cell_angle_gamma 90
_cell_formula_units_Z 4
_cell_length_a 6.9388(1)
_cell_length_b 13.9009(2)
_cell_length_c 23.9512(4)
_cell_measurement_reflns_used 31092
_cell_measurement_temperature 200
_cell_measurement_theta_max 27
_cell_measurement_theta_min 3
_cell_volume 2310.23(6)
_computing_cell_refinement 'DENZO/SCALEPACK (Otwinowski & Minor, 1997)'
_computing_data_collection 'COLLECT (Nonius, 2001).'
_computing_data_reduction 'DENZO/SCALEPACK (Otwinowski & Minor, 1997)'
_computing_molecular_graphics
; 
ORTEP-II (Johnson 1976) in teXsan (MSC, 1992-1997)
;
_computing_publication_material 'CRYSTALS (Betteridge et al., 2003)'
_computing_structure_refinement 'CRYSTALS (Betteridge et al., 2003)'
_computing_structure_solution 'SIR92 (Altomare et al., 1994)'
_diffrn_ambient_temperature 200
_diffrn_measured_fraction_theta_full 0.998
_diffrn_measured_fraction_theta_max 0.998
_diffrn_measurement_device Area
_diffrn_measurement_device_type 'Nonius KappaCCD'
_diffrn_measurement_method ' \f and \w scans with CCD '
_diffrn_radiation_monochromator graphite
_diffrn_radiation_type 'Mo K\a'
_diffrn_radiation_wavelength 0.71073
_diffrn_reflns_av_R_equivalents 0.061
_diffrn_reflns_limit_h_max 9
_diffrn_reflns_limit_h_min -8
_diffrn_reflns_limit_k_max 18
_diffrn_reflns_limit_k_min -18
_diffrn_reflns_limit_l_max 31
_diffrn_reflns_limit_l_min -31
_diffrn_reflns_number 31975
_diffrn_reflns_theta_full 27.478
_diffrn_reflns_theta_max 27.478
_diffrn_reflns_theta_min 2.931
_diffrn_standards_number 0
_exptl_absorpt_coefficient_mu 0.129
_exptl_absorpt_correction_T_max 0.993
_exptl_absorpt_correction_T_min 0.958
_exptl_absorpt_correction_type integration
_exptl_absorpt_process_details
;
via Gaussian method (Coppens, 1970) implemented in maXus (2000)
;
_exptl_crystal_colour yellow
_exptl_crystal_density_diffrn 1.577
_exptl_crystal_density_method 'not measured'
_exptl_crystal_description lath
_exptl_crystal_F_000 1144
_exptl_crystal_size_max 0.560
_exptl_crystal_size_mid 0.190
_exptl_crystal_size_min 0.070
_refine_diff_density_max 0.23
_refine_diff_density_min -0.21
_refine_ls_abs_structure_details
;
The enantiomer has been assigned by reference to an unchanging chiral
centre in the synthetic procedure.
;
_refine_ls_extinction_method None
_refine_ls_goodness_of_fit_ref 1.0022
_refine_ls_hydrogen_treatment refxyz
_refine_ls_matrix_type full
_refine_ls_number_parameters 424
_refine_ls_number_reflns 3003
_refine_ls_number_restraints 0
_refine_ls_R_factor_all 0.0373
_refine_ls_R_factor_gt 0.0316
_refine_ls_shift/su_max 0.0096669
_refine_ls_shift/su_mean 0.0002563
_refine_ls_structure_factor_coef Fsqd
_refine_ls_weighting_details
;
 Method= Modified Sheldrick 
 w=1/[\s^2^(F^2^) + ( 0.05P)^2^ + 0.36P] 
 ,where P=(max(Fo^2^,0) + 2Fc^2^)/3 
;
_refine_ls_weighting_scheme calc
_refine_ls_wR_factor_all 0.0784
_refine_ls_wR_factor_gt 0.0760
_refine_ls_wR_factor_ref 0.0784
_reflns_limit_h_max 9
_reflns_limit_h_min 0
_reflns_limit_k_max 18
_reflns_limit_k_min 0
_reflns_limit_l_max 31
_reflns_limit_l_min 0
_reflns_number_gt 2713
_reflns_number_total 3004
_reflns_threshold_expression I>2.0\s(I)
_oxford_diffrn_Wilson_B_factor 2.38
_oxford_diffrn_Wilson_scale 3.52
_oxford_refine_ls_r_factor_ref 0.0373
_oxford_refine_ls_scale 0.5532(10)
_oxford_reflns_number_all 3003
_oxford_reflns_threshold_expression_ref I>-10.0\s(I)
_oxford_structure_analysis_title '3041028 ban1307c'
_cod_data_source_file jo9b00018_si_004.cif
_cod_data_source_block ban1307c
_cod_depositor_comments
;
The following automatic conversions were performed:

data item '_symmetry_cell_setting' value 'Orthorhombic' was changed
to 'orthorhombic' in accordance with the
/home/data/users/saulius/crontab/automatic-downloads/current/ACS/lib/dictionaries/cif_core.dic
dictionary named 'cif_core.dic' version 2.4.2 last updated on
2011-04-26.

Automatic conversion script
Id: cif_fix_values 6909 2019-04-08 15:41:33Z antanas 
;
_cod_original_sg_symbol_H-M 'P 21 21 21 '
_cod_database_code 4033909

loop_
_symmetry_equiv_pos_as_xyz
x,y,z
x+1/2,-y+1/2,-z
-x,y+1/2,-z+1/2
-x+1/2,-y,z+1/2

loop_
_atom_site_label
_atom_site_type_symbol
_atom_site_fract_x
_atom_site_fract_y
_atom_site_fract_z
_atom_site_U_iso_or_equiv
_atom_site_occupancy
_atom_site_adp_type
C1 C 0.4452(3) 0.70131(13) 0.33851(8) 0.0236 1.0000 Uani
C2 C 0.3306(3) 0.77195(14) 0.32214(8) 0.0259 1.0000 Uani
C3 C 0.1883(3) 0.76395(14) 0.27483(8) 0.0246 1.0000 Uani
O4 O -0.0054(2) 0.76368(10) 0.29729(6) 0.0267 1.0000 Uani
C5 C 0.2292(3) 0.67740(15) 0.23704(9) 0.0256 1.0000 Uani
C6 C 0.2748(3) 0.59005(14) 0.27272(8) 0.0216 1.0000 Uani
N7 N 0.3449(2) 0.50521(12) 0.23853(7) 0.0235 1.0000 Uani
C8 C 0.5522(3) 0.52606(15) 0.22494(9) 0.0281 1.0000 Uani
C9 C 0.6270(3) 0.59326(14) 0.27057(8) 0.0238 1.0000 Uani
O10 O 0.6814(2) 0.68037(11) 0.24388(6) 0.0292 1.0000 Uani
C11 C 0.4492(3) 0.60437(13) 0.31123(7) 0.0215 1.0000 Uani
C12 C 0.3227(3) 0.41539(14) 0.27234(8) 0.0266 1.0000 Uani
C13 C 0.3968(3) 0.42886(14) 0.33135(8) 0.0244 1.0000 Uani
C14 C 0.3966(3) 0.34607(14) 0.36550(8) 0.0283 1.0000 Uani
C15 C 0.4492(3) 0.35843(14) 0.41986(8) 0.0279 1.0000 Uani
O16 O 0.4569(3) 0.29088(10) 0.46171(6) 0.0425 1.0000 Uani
C17 C 0.5164(4) 0.34114(16) 0.51073(9) 0.0366 1.0000 Uani
O18 O 0.5483(3) 0.44013(11) 0.49630(6) 0.0364 1.0000 Uani
C19 C 0.5023(3) 0.44775(14) 0.44060(8) 0.0263 1.0000 Uani
C20 C 0.5071(3) 0.52851(13) 0.40801(8) 0.0237 1.0000 Uani
C21 C 0.4514(3) 0.51883(13) 0.35165(8) 0.0216 1.0000 Uani
C22 C -0.0167(3) 0.58369(14) 0.41323(8) 0.0245 1.0000 Uani
C23 C -0.0170(3) 0.48329(14) 0.43081(8) 0.0257 1.0000 Uani
C24 C 0.0177(3) 0.45374(15) 0.48472(9) 0.0281 1.0000 Uani
C25 C 0.0580(3) 0.52205(15) 0.52525(8) 0.0285 1.0000 Uani
C26 C 0.0620(3) 0.61932(15) 0.51294(8) 0.0295 1.0000 Uani
C27 C 0.0243(3) 0.64785(14) 0.45949(8) 0.0274 1.0000 Uani
O28 O -0.0456(2) 0.61177(10) 0.36466(5) 0.0308 1.0000 Uani
N29 N -0.0599(3) 0.40673(12) 0.39070(7) 0.0297 1.0000 Uani
O30 O -0.0808(3) 0.42641(11) 0.34125(6) 0.0386 1.0000 Uani
O31 O -0.0752(3) 0.32453(11) 0.40845(8) 0.0531 1.0000 Uani
N32 N 0.0890(3) 0.49292(14) 0.58225(7) 0.0330 1.0000 Uani
O33 O 0.0987(3) 0.40636(12) 0.59327(7) 0.0499 1.0000 Uani
O34 O 0.1057(3) 0.55603(12) 0.61809(6) 0.0396 1.0000 Uani
N35 N 0.0217(3) 0.75151(13) 0.44979(7) 0.0374 1.0000 Uani
O36 O 0.1294(4) 0.80160(13) 0.47806(10) 0.0773 1.0000 Uani
O37 O -0.0887(3) 0.78503(11) 0.41511(7) 0.0430 1.0000 Uani
O38 O 0.0056(3) 0.46446(11) 0.17792(6) 0.0344 1.0000 Uani
C39 C -0.0600(4) 0.5057(2) 0.12713(10) 0.0409 1.0000 Uani
H11 H 0.537(4) 0.7095(16) 0.3670(9) 0.0275 1.0000 Uiso
H21 H 0.340(4) 0.8311(16) 0.3418(9) 0.0306 1.0000 Uiso
H31 H 0.192(4) 0.8234(16) 0.2511(9) 0.0289 1.0000 Uiso
H41 H -0.009(4) 0.7272(19) 0.3252(11) 0.0415 1.0000 Uiso
H51 H 0.340(4) 0.6937(16) 0.2121(10) 0.0307 1.0000 Uiso
H52 H 0.117(4) 0.6661(16) 0.2141(9) 0.0296 1.0000 Uiso
H61 H 0.158(4) 0.5692(16) 0.2952(9) 0.0249 1.0000 Uiso
H71 H 0.268(4) 0.5002(19) 0.2068(11) 0.0350 1.0000 Uiso
H81 H 0.554(4) 0.5644(17) 0.1879(10) 0.0337 1.0000 Uiso
H82 H 0.619(4) 0.4642(18) 0.2216(10) 0.0339 1.0000 Uiso
H91 H 0.736(4) 0.5688(16) 0.2920(10) 0.0265 1.0000 Uiso
H101 H 0.761(5) 0.705(2) 0.2600(12) 0.0446 1.0000 Uiso
H121 H 0.175(4) 0.4014(17) 0.2734(9) 0.0317 1.0000 Uiso
H122 H 0.388(4) 0.3633(17) 0.2532(9) 0.0304 1.0000 Uiso
H141 H 0.353(4) 0.2824(17) 0.3506(9) 0.0337 1.0000 Uiso
H171 H 0.421(4) 0.3354(19) 0.5421(11) 0.0444 1.0000 Uiso
H172 H 0.627(4) 0.3128(19) 0.5244(11) 0.0455 1.0000 Uiso
H201 H 0.536(3) 0.5929(17) 0.4243(9) 0.0277 1.0000 Uiso
H241 H 0.008(3) 0.3848(17) 0.4941(10) 0.0335 1.0000 Uiso
H261 H 0.094(4) 0.6613(18) 0.5437(10) 0.0356 1.0000 Uiso
H381 H 0.012(4) 0.401(2) 0.1735(12) 0.0513 1.0000 Uiso
H391 H 0.019(5) 0.481(2) 0.0939(14) 0.0617 1.0000 Uiso
H392 H -0.052(5) 0.572(3) 0.1295(12) 0.0614 1.0000 Uiso
H393 H -0.194(5) 0.492(2) 0.1238(13) 0.0617 1.0000 Uiso

loop_
_atom_site_aniso_label
_atom_site_aniso_U_11
_atom_site_aniso_U_22
_atom_site_aniso_U_33
_atom_site_aniso_U_23
_atom_site_aniso_U_13
_atom_site_aniso_U_12
C1 0.0265(9) 0.0209(8) 0.0232(8) -0.0025(7) -0.0044(8) -0.0036(8)
C2 0.0305(10) 0.0191(9) 0.0280(9) -0.0024(8) -0.0023(8) -0.0029(8)
C3 0.0276(9) 0.0217(9) 0.0244(9) 0.0019(8) -0.0021(8) 0.0001(8)
O4 0.0265(7) 0.0253(7) 0.0284(7) 0.0037(6) -0.0014(6) 0.0017(6)
C5 0.0271(10) 0.0260(10) 0.0236(9) -0.0023(8) -0.0043(8) 0.0021(8)
C6 0.0237(9) 0.0190(8) 0.0222(9) -0.0054(8) -0.0012(7) 0.0001(7)
N7 0.0260(8) 0.0221(8) 0.0226(8) -0.0039(6) -0.0017(7) -0.0001(7)
C8 0.0286(10) 0.0273(9) 0.0285(10) -0.0052(8) 0.0035(9) -0.0012(9)
C9 0.0234(9) 0.0234(9) 0.0245(9) 0.0018(8) -0.0009(8) -0.0010(8)
O10 0.0294(8) 0.0292(8) 0.0290(8) 0.0054(6) -0.0035(6) -0.0072(6)
C11 0.0230(9) 0.0189(8) 0.0226(8) -0.0001(7) -0.0024(7) -0.0007(8)
C12 0.0326(11) 0.0202(9) 0.0268(10) -0.0033(8) -0.0006(8) -0.0022(8)
C13 0.0246(9) 0.0221(9) 0.0265(9) -0.0023(8) 0.0003(8) -0.0003(8)
C14 0.0338(11) 0.0204(9) 0.0307(10) -0.0023(8) 0.0011(9) -0.0018(9)
C15 0.0323(10) 0.0219(9) 0.0294(9) 0.0053(8) 0.0026(9) 0.0007(9)
O16 0.0700(12) 0.0275(7) 0.0301(7) 0.0074(6) -0.0004(8) -0.0041(8)
C17 0.0484(14) 0.0299(10) 0.0315(11) 0.0065(9) -0.0019(11) 0.0008(11)
O18 0.0564(10) 0.0298(7) 0.0229(7) 0.0053(6) -0.0035(7) -0.0037(8)
C19 0.0284(10) 0.0276(9) 0.0230(8) -0.0002(7) 0.0017(8) 0.0008(9)
C20 0.0238(9) 0.0222(8) 0.0250(9) -0.0011(7) 0.0006(8) 0.0007(8)
C21 0.0212(8) 0.0194(8) 0.0244(9) -0.0004(7) -0.0003(7) 0.0010(8)
C22 0.0203(9) 0.0280(9) 0.0252(9) 0.0029(8) 0.0009(7) -0.0006(8)
C23 0.0229(9) 0.0275(9) 0.0266(9) 0.0004(8) 0.0004(8) -0.0011(8)
C24 0.0245(10) 0.0303(10) 0.0295(9) 0.0048(8) 0.0004(8) 0.0009(9)
C25 0.0246(10) 0.0374(10) 0.0235(9) 0.0049(8) -0.0014(8) 0.0014(9)
C26 0.0300(10) 0.0329(10) 0.0256(9) -0.0003(8) -0.0026(9) 0.0003(9)
C27 0.0278(10) 0.0260(9) 0.0285(9) 0.0014(8) -0.0016(8) -0.0003(9)
O28 0.0392(8) 0.0301(7) 0.0232(6) 0.0054(6) -0.0035(6) -0.0038(7)
N29 0.0294(9) 0.0281(8) 0.0316(9) 0.0022(7) -0.0012(8) 0.0001(8)
O30 0.0512(10) 0.0380(8) 0.0266(7) -0.0033(6) -0.0026(7) -0.0007(8)
O31 0.0875(15) 0.0255(8) 0.0464(9) 0.0048(7) -0.0110(10) -0.0087(9)
N32 0.0328(9) 0.0411(10) 0.0251(8) 0.0055(8) 0.0015(7) 0.0020(8)
O33 0.0740(13) 0.0403(9) 0.0352(8) 0.0124(7) -0.0033(9) 0.0064(9)
O34 0.0449(9) 0.0490(9) 0.0248(7) 0.0024(7) -0.0002(7) -0.0004(8)
N35 0.0519(12) 0.0290(9) 0.0314(9) 0.0001(7) -0.0054(9) 0.0011(9)
O36 0.116(2) 0.0341(9) 0.0814(15) 0.0037(10) -0.0510(16) -0.0197(12)
O37 0.0596(11) 0.0350(8) 0.0346(8) 0.0015(7) -0.0043(8) 0.0160(8)
O38 0.0421(9) 0.0306(7) 0.0306(7) 0.0019(6) -0.0058(7) -0.0048(7)
C39 0.0402(13) 0.0479(14) 0.0348(11) 0.0087(11) -0.0029(11) -0.0020(12)

loop_
_atom_type_symbol
_atom_type_scat_dispersion_real
_atom_type_scat_dispersion_imag
_atom_type_scat_Cromer_Mann_a1
_atom_type_scat_Cromer_Mann_b1
_atom_type_scat_Cromer_Mann_a2
_atom_type_scat_Cromer_Mann_b2
_atom_type_scat_Cromer_Mann_a3
_atom_type_scat_Cromer_Mann_b3
_atom_type_scat_Cromer_Mann_a4
_atom_type_scat_Cromer_Mann_b4
_atom_type_scat_Cromer_Mann_c
_atom_type_scat_source
C 0.0033 0.0016 2.3100 20.8439 1.0200 10.2075 1.5886 0.5687 0.8650 51.6512 0.2156 'International Tables Vol C 4.2.6.8 and 6.1.1.4'
H 0.0000 0.0000 0.4930 10.5109 0.3229 26.1257 0.1402 3.1424 0.0408 57.7998 0.0030 'International Tables Vol C 4.2.6.8 and 6.1.1.4'
N 0.0061 0.0033 12.2126 0.0057 3.1322 9.8933 2.0125 28.9975 1.1663 0.5826 -11.5290 'International Tables Vol C 4.2.6.8 and 6.1.1.4'
O 0.0106 0.0060 3.0485 13.2771 2.2868 5.7011 1.5463 0.3239 0.8670 32.9089 0.2508 'International Tables Vol C 4.2.6.8 and 6.1.1.4'

loop_
_exptl_crystal_face_index_h
_exptl_crystal_face_index_k
_exptl_crystal_face_index_l
_exptl_crystal_face_perp_dist
1 0 0 0.300
-1 0 0 0.260
0 1 1 0.100
0 -1 -1 0.090
0 -1 2 0.030
0 1 -2 0.040

loop_
_geom_angle_atom_site_label_1
_geom_angle_atom_site_label_2
_geom_angle_atom_site_label_3
_geom_angle
_geom_angle_publ_flag
C2 C1 C11 123.34(17) yes
C2 C1 H11 122.1(14) no
C11 C1 H11 114.4(14) no
C1 C2 C3 124.18(18) yes
C1 C2 H21 116.9(14) no
C3 C2 H21 118.9(14) no
C2 C3 O4 109.22(15) yes
C2 C3 C5 112.39(17) yes
O4 C3 C5 112.90(16) yes
C2 C3 H31 110.5(13) no
O4 C3 H31 103.5(14) no
C5 C3 H31 107.9(13) no
C3 O4 H41 109.0(19) no
C3 C5 C6 109.52(16) yes
C3 C5 H51 108.5(13) no
C6 C5 H51 110.9(13) no
C3 C5 H52 108.3(14) no
C6 C5 H52 111.0(14) no
H51 C5 H52 108.4(18) no
C5 C6 N7 112.64(15) yes
C5 C6 C11 113.51(16) yes
N7 C6 C11 99.93(15) yes
C5 C6 H61 111.1(13) no
N7 C6 H61 108.7(13) no
C11 C6 H61 110.4(13) no
C6 N7 C8 105.91(15) yes
C6 N7 C12 108.89(15) yes
C8 N7 C12 112.13(16) yes
C6 N7 H71 108.4(16) no
C8 N7 H71 112.7(16) no
C12 N7 H71 108.6(16) no
N7 C8 C9 106.76(16) yes
N7 C8 H81 107.1(15) no
C9 C8 H81 107.2(13) no
N7 C8 H82 107.6(15) no
C9 C8 H82 115.7(15) no
H81 C8 H82 112.1(20) no
C8 C9 O10 106.82(16) yes
C8 C9 C11 103.59(15) yes
O10 C9 C11 113.69(16) yes
C8 C9 H91 115.3(14) no
O10 C9 H91 109.1(14) no
C11 C9 H91 108.5(14) no
C9 O10 H101 111(2) no
C6 C11 C9 103.48(14) yes
C6 C11 C1 111.37(16) yes
C9 C11 C1 111.79(15) yes
C6 C11 C21 106.67(15) yes
C9 C11 C21 107.79(15) yes
C1 C11 C21 114.98(14) yes
N7 C12 C13 111.51(16) yes
N7 C12 H121 105.6(13) no
C13 C12 H121 109.5(13) no
N7 C12 H122 108.6(13) no
C13 C12 H122 112.1(14) no
H121 C12 H122 109.2(20) no
C12 C13 C14 116.06(17) yes
C12 C13 C21 121.88(17) yes
C14 C13 C21 121.96(17) yes
C13 C14 C15 116.76(18) yes
C13 C14 H141 121.0(13) no
C15 C14 H141 122.2(13) no
C14 C15 O16 128.38(18) yes
C14 C15 C19 121.74(18) yes
O16 C15 C19 109.87(17) yes
C15 O16 C17 106.06(15) yes
O16 C17 O18 108.40(16) yes
O16 C17 H171 112.6(15) no
O18 C17 H171 111.0(16) no
O16 C17 H172 108.9(17) no
O18 C17 H172 111.5(17) no
H171 C17 H172 104(2) no
C17 O18 C19 105.75(16) yes
C15 C19 O18 109.88(17) yes
C15 C19 C20 122.45(17) yes
O18 C19 C20 127.66(18) yes
C19 C20 C21 117.47(17) yes
C19 C20 H201 121.2(13) no
C21 C20 H201 121.0(13) no
C11 C21 C20 122.21(16) yes
C11 C21 C13 118.21(16) yes
C20 C21 C13 119.59(17) yes
C23 C22 C27 111.61(16) yes
C23 C22 O28 124.79(18) yes
C27 C22 O28 123.60(18) yes
C22 C23 C24 123.81(18) yes
C22 C23 N29 120.44(16) yes
C24 C23 N29 115.74(17) yes
C23 C24 C25 119.20(19) yes
C23 C24 H241 119.4(13) no
C25 C24 H241 121.4(14) no
C24 C25 C26 121.60(18) yes
C24 C25 N32 120.09(19) yes
C26 C25 N32 118.27(19) yes
C25 C26 C27 118.66(19) yes
C25 C26 H261 115.6(14) no
C27 C26 H261 125.7(14) no
C22 C27 C26 125.11(18) yes
C22 C27 N35 118.87(17) yes
C26 C27 N35 116.00(18) yes
C23 N29 O30 119.76(16) yes
C23 N29 O31 117.92(17) yes
O30 N29 O31 122.32(18) yes
C25 N32 O33 119.02(19) yes
C25 N32 O34 118.30(18) yes
O33 N32 O34 122.68(18) yes
C27 N35 O36 117.73(19) yes
C27 N35 O37 119.50(18) yes
O36 N35 O37 122.75(19) yes
C39 O38 H381 108.2(19) no
O38 C39 H391 110.9(18) no
O38 C39 H392 109.2(19) no
H391 C39 H392 111(3) no
O38 C39 H393 107.6(19) no
H391 C39 H393 113(3) no
H392 C39 H393 105(3) no

loop_
_geom_bond_atom_site_label_1
_geom_bond_atom_site_label_2
_geom_bond_distance
_geom_bond_publ_flag
C1 C2 1.323(3) yes
C1 C11 1.498(2) yes
C1 H11 0.94(2) no
C2 C3 1.507(3) yes
C2 H21 0.95(2) no
C3 O4 1.448(3) yes
C3 C5 1.532(3) yes
C3 H31 1.00(2) no
O4 H41 0.84(3) no
C5 C6 1.518(3) yes
C5 H51 1.00(3) no
C5 H52 0.97(2) no
C6 N7 1.516(2) yes
C6 C11 1.534(3) yes
C6 H61 1.01(2) no
N7 C8 1.503(3) yes
N7 C12 1.496(3) yes
N7 H71 0.93(3) no
C8 C9 1.529(3) yes
C8 H81 1.04(2) no
C8 H82 0.98(3) no
C9 O10 1.420(2) yes
C9 C11 1.580(3) yes
C9 H91 0.98(2) no
O10 H101 0.76(3) no
C11 C21 1.533(2) yes
C12 C13 1.516(3) yes
C12 H121 1.05(3) no
C12 H122 0.97(2) no
C13 C14 1.412(3) yes
C13 C21 1.394(3) yes
C14 C15 1.363(3) yes
C14 H141 1.00(2) no
C15 O16 1.375(2) yes
C15 C19 1.387(3) yes
O16 C17 1.427(3) yes
C17 O18 1.436(3) yes
C17 H171 1.01(3) no
C17 H172 0.92(3) no
O18 C19 1.376(2) yes
C19 C20 1.368(3) yes
C20 C21 1.411(3) yes
C20 H201 1.00(2) no
C22 C23 1.458(3) yes
C22 C27 1.451(3) yes
C22 O28 1.243(2) yes
C23 C24 1.376(3) yes
C23 N29 1.464(3) yes
C24 C25 1.387(3) yes
C24 H241 0.99(2) no
C25 C26 1.384(3) yes
C25 N32 1.440(3) yes
C26 C27 1.366(3) yes
C26 H261 0.97(3) no
C27 N35 1.460(3) yes
N29 O30 1.224(2) yes
N29 O31 1.224(2) yes
N32 O33 1.234(3) yes
N32 O34 1.233(2) yes
N35 O36 1.225(3) yes
N35 O37 1.222(2) yes
O38 C39 1.420(3) yes
O38 H381 0.88(3) no
C39 H391 1.03(3) no
C39 H392 0.93(3) no
C39 H393 0.95(3) no

loop_
_geom_hbond_atom_site_label_D
_geom_hbond_atom_site_label_H
_geom_hbond_atom_site_label_A
_geom_hbond_site_symmetry_A
_geom_hbond_angle_DHA
_geom_hbond_distance_DH
_geom_hbond_distance_HA
_geom_hbond_distance_DA
_geom_hbond_publ_flag
O4 H41 O28 . 157(3) 0.84(3) 1.88(3) 2.672(3) yes
O4 H41 O37 . 122(2) 0.84(3) 2.36(3) 2.896(3) yes
N7 H71 O34 4_564 122(2) 0.93(3) 2.43(3) 3.027(3) yes
N7 H71 O38 . 145(2) 0.93(3) 2.01(3) 2.824(3) yes
O10 H101 O4 1_655 174(3) 0.76(3) 2.02(3) 2.775(3) yes
O38 H381 O4 3_545 153(3) 0.88(3) 2.04(3) 2.854(3) yes
